data_7225054
loop_
_publ_author_name
'Xu, Bing'
'Cheng, Yue'
'Hu, Huai-Ming'
'Bai, Chao'
'Wang, Xiaofang'
'Yang, Meng-Lin'
'Xue, Ganglin'

_publ_section_title
;
 Syntheses, crystal structures and luminescence properties of
 lanthanide-based coordination polymers constructed from a functionalized
 terpyridyl carboxylate ligand
;
_journal_issue 24
_journal_name_full CrystEngComm
_journal_page_first 4613
_journal_paper_doi 10.1039/C6CE00681G
_journal_volume 18
_journal_year 2016
_chemical_formula_sum 'C132 H88 N18 O17 Yb2'
_chemical_formula_weight 2544.28
_chemical_name_systematic
; 
 ? 
;
_space_group_IT_number 2
_symmetry_cell_setting triclinic
_symmetry_space_group_name_Hall '-P 1'
_symmetry_space_group_name_H-M 'P -1'
_atom_sites_solution_hydrogens geom
_atom_sites_solution_primary direct
_atom_sites_solution_secondary difmap
_audit_creation_method SHELXL-97
_audit_update_record
;
2016-01-04 deposited with the CCDC.
2016-04-29 downloaded from the CCDC.
;
_cell_angle_alpha 79.004(2)
_cell_angle_beta 77.826(2)
_cell_angle_gamma 65.631(2)
_cell_formula_units_Z 1
_cell_length_a 13.6997(17)
_cell_length_b 14.3367(18)
_cell_length_c 16.203(2)
_cell_measurement_reflns_used 3771
_cell_measurement_temperature 296(2)
_cell_measurement_theta_max 22.63
_cell_measurement_theta_min 2.87
_cell_volume 2814.4(6)
_computing_cell_refinement 'Bruker SAINT'
_computing_data_collection 'Bruker APEX2'
_computing_data_reduction 'Bruker SAINT'
_computing_molecular_graphics 'Bruker SHELXTL'
_computing_publication_material 'Bruker SHELXTL'
_computing_structure_refinement 'SHELXL-97 (Sheldrick, 2008)'
_computing_structure_solution 'SHELXS-97 (Sheldrick, 2008)'
_diffrn_ambient_temperature 296(2)
_diffrn_measured_fraction_theta_full 0.985
_diffrn_measured_fraction_theta_max 0.985
_diffrn_measurement_device_type 'Bruker APEX-II CCD'
_diffrn_measurement_method '\f and \w scans'
_diffrn_radiation_monochromator graphite
_diffrn_radiation_source 'fine-focus sealed tube'
_diffrn_radiation_type MoK\a
_diffrn_radiation_wavelength 0.71073
_diffrn_reflns_av_R_equivalents 0.0315
_diffrn_reflns_av_sigmaI/netI 0.0733
_diffrn_reflns_limit_h_max 16
_diffrn_reflns_limit_h_min -15
_diffrn_reflns_limit_k_max 17
_diffrn_reflns_limit_k_min -17
_diffrn_reflns_limit_l_max 19
_diffrn_reflns_limit_l_min -13
_diffrn_reflns_number 14110
_diffrn_reflns_theta_full 25.05
_diffrn_reflns_theta_max 25.05
_diffrn_reflns_theta_min 2.15
_exptl_absorpt_coefficient_mu 1.730
_exptl_absorpt_correction_T_max 0.874
_exptl_absorpt_correction_T_min 0.763
_exptl_absorpt_correction_type multi-scan
_exptl_absorpt_process_details sadabs
_exptl_crystal_colour colorless
_exptl_crystal_density_diffrn 1.501
_exptl_crystal_density_method 'not measured'
_exptl_crystal_description block
_exptl_crystal_F_000 1282
_exptl_crystal_size_max 0.23
_exptl_crystal_size_mid 0.15
_exptl_crystal_size_min 0.10
_refine_diff_density_max 1.359
_refine_diff_density_min -0.921
_refine_diff_density_rms 0.095
_refine_ls_extinction_method none
_refine_ls_goodness_of_fit_ref 0.980
_refine_ls_hydrogen_treatment mixed
_refine_ls_matrix_type full
_refine_ls_number_parameters 772
_refine_ls_number_reflns 9806
_refine_ls_number_restraints 2
_refine_ls_restrained_S_all 0.980
_refine_ls_R_factor_all 0.0539
_refine_ls_R_factor_gt 0.0412
_refine_ls_shift/su_max 0.001
_refine_ls_shift/su_mean 0.000
_refine_ls_structure_factor_coef Fsqd
_refine_ls_weighting_details 'calc w=1/[\s^2^(Fo^2^)+(0.0417P)^2^+0.0000P] where P=(Fo^2^+2Fc^2^)/3'
_refine_ls_weighting_scheme calc
_refine_ls_wR_factor_gt 0.0893
_refine_ls_wR_factor_ref 0.0948
_reflns_number_gt 8022
_reflns_number_total 9806
_reflns_threshold_expression >2sigma(I)
_cod_data_source_file c6ce00681g2.cif
_cod_data_source_block nw2005_0m
_cod_depositor_comments
;
The following automatic conversions were performed:

'_symmetry_cell_setting' value 'Triclinic' changed to 'triclinic'
according to
/usr/data/users/saulius/crontab/automatic-downloads/rss-feeds/RSC/lib/dictionaries/cif_core.dic
dictionary named 'cif_core.dic' version 2.4.2 from 2011-04-26.

Automatic conversion script
Id: cif_fix_values 4268 2015-11-12 08:31:59Z antanas 

 Adding full bibliography for 7225046--7225061.cif.
;
_cod_original_sg_symbol_H-M P-1
_cod_database_code 7225054

loop_
_symmetry_equiv_pos_as_xyz
'x, y, z'
'-x, -y, -z'

loop_
_atom_site_label
_atom_site_type_symbol
_atom_site_fract_x
_atom_site_fract_y
_atom_site_fract_z
_atom_site_U_iso_or_equiv
_atom_site_adp_type
_atom_site_occupancy
_atom_site_symmetry_multiplicity
_atom_site_calc_flag
_atom_site_refinement_flags
Yb1 Yb 0.032471(17) 0.508285(15) 0.360121(13) 0.03048(8) Uani 1 1 d .
N1 N -0.4984(5) 0.7739(4) 0.3160(4) 0.0720(16) Uani 1 1 d .
N2 N -0.4505(3) 0.5489(3) 0.5927(3) 0.0431(11) Uani 1 1 d .
N3 N -0.6190(5) 0.5610(5) 0.8989(4) 0.0783(17) Uani 1 1 d .
N4 N -0.2590(4) 0.1537(4) 0.3410(4) 0.0695(15) Uani 1 1 d .
N5 N 0.0834(3) 0.1524(3) 0.1503(3) 0.0380(10) Uani 1 1 d .
N6 N 0.2553(5) 0.1301(4) -0.1554(3) 0.0631(14) Uani 1 1 d .
N7 N 0.0447(4) 0.4833(3) -0.2322(3) 0.0407(11) Uani 1 1 d .
N8 N 0.2580(3) 0.4052(3) 0.0081(3) 0.0351(10) Uani 1 1 d .
N9 N 0.5920(4) 0.1453(4) 0.1266(4) 0.0713(16) Uani 1 1 d .
O1 O -0.0344(3) 0.3780(2) 0.4081(2) 0.0408(8) Uani 1 1 d .
O2 O -0.0555(3) 0.4300(2) 0.5321(2) 0.0414(9) Uani 1 1 d .
O3 O 0.1572(3) 0.3600(2) 0.2933(2) 0.0363(8) Uani 1 1 d .
O4 O 0.1787(3) 0.3718(2) 0.4198(2) 0.0408(8) Uani 1 1 d .
O5 O 0.1614(3) 0.5616(3) 0.2717(2) 0.0417(8) Uani 1 1 d .
O6 O -0.0007(3) 0.6820(2) 0.2927(2) 0.0418(8) Uani 1 1 d .
C1 C -0.4189(6) 0.6829(5) 0.3003(4) 0.0678(18) Uani 1 1 d .
H1 H -0.3880 0.6735 0.2440 0.081 Uiso 1 1 calc R
C2 C -0.3796(5) 0.6020(5) 0.3622(4) 0.0561(16) Uani 1 1 d .
H2 H -0.3243 0.5402 0.3476 0.067 Uiso 1 1 calc R
C3 C -0.4242(4) 0.6145(4) 0.4464(4) 0.0429(13) Uani 1 1 d .
C4 C -0.5053(4) 0.7098(4) 0.4637(4) 0.0509(15) Uani 1 1 d .
H4 H -0.5372 0.7220 0.5193 0.061 Uiso 1 1 calc R
C5 C -0.5373(5) 0.7850(5) 0.3979(5) 0.0673(19) Uani 1 1 d .
H5 H -0.5900 0.8487 0.4110 0.081 Uiso 1 1 calc R
C6 C -0.3873(4) 0.5303(4) 0.5169(3) 0.0377(12) Uani 1 1 d .
C7 C -0.2957(4) 0.4406(4) 0.5054(3) 0.0392(12) Uani 1 1 d .
H7 H -0.2541 0.4306 0.4520 0.047 Uiso 1 1 calc R
C8 C -0.2668(4) 0.3662(4) 0.5740(3) 0.0365(12) Uani 1 1 d .
C9 C -0.3325(4) 0.3843(4) 0.6517(3) 0.0392(12) Uani 1 1 d .
H9 H -0.3162 0.3351 0.6988 0.047 Uiso 1 1 calc R
C10 C -0.4229(4) 0.4762(4) 0.6592(3) 0.0387(12) Uani 1 1 d .
C11 C -0.5282(6) 0.4776(5) 0.8950(4) 0.0640(17) Uani 1 1 d .
H11 H -0.5063 0.4390 0.9458 0.077 Uiso 1 1 calc R
C12 C -0.4637(5) 0.4445(5) 0.8191(4) 0.0538(15) Uani 1 1 d .
H12 H -0.4014 0.3844 0.8196 0.065 Uiso 1 1 calc R
C13 C -0.4931(4) 0.5021(4) 0.7425(3) 0.0440(13) Uani 1 1 d .
C14 C -0.5875(5) 0.5888(5) 0.7466(4) 0.0690(19) Uani 1 1 d .
H14 H -0.6112 0.6300 0.6972 0.083 Uiso 1 1 calc R
C15 C -0.6468(6) 0.6137(6) 0.8257(5) 0.082(2) Uani 1 1 d .
H15 H -0.7110 0.6720 0.8271 0.098 Uiso 1 1 calc R
C16 C -0.1692(4) 0.2691(3) 0.5687(3) 0.0329(11) Uani 1 1 d .
C17 C -0.1756(5) 0.1744(4) 0.6037(3) 0.0445(13) Uani 1 1 d .
H17 H -0.2423 0.1721 0.6290 0.053 Uiso 1 1 calc R
C18 C -0.0841(5) 0.0843(4) 0.6011(4) 0.0534(15) Uani 1 1 d .
H18 H -0.0901 0.0220 0.6244 0.064 Uiso 1 1 calc R
C19 C 0.0156(5) 0.0851(4) 0.5645(4) 0.0509(15) Uani 1 1 d .
H19 H 0.0768 0.0240 0.5639 0.061 Uiso 1 1 calc R
C20 C 0.0240(4) 0.1770(4) 0.5287(3) 0.0422(13) Uani 1 1 d .
H20 H 0.0913 0.1778 0.5034 0.051 Uiso 1 1 calc R
C21 C -0.0673(4) 0.2688(3) 0.5301(3) 0.0303(11) Uani 1 1 d .
C22 C -0.0523(3) 0.3662(3) 0.4881(3) 0.0299(11) Uani 1 1 d .
C23 C -0.2132(5) 0.2001(5) 0.3739(4) 0.0619(17) Uani 1 1 d .
H23 H -0.2507 0.2309 0.4229 0.074 Uiso 1 1 calc R
C24 C -0.1153(4) 0.2067(4) 0.3420(3) 0.0483(14) Uani 1 1 d .
H24 H -0.0884 0.2407 0.3692 0.058 Uiso 1 1 calc R
C25 C -0.0567(4) 0.1626(4) 0.2690(3) 0.0385(12) Uani 1 1 d .
C26 C -0.1039(5) 0.1157(4) 0.2313(4) 0.0557(16) Uani 1 1 d .
H26 H -0.0692 0.0862 0.1812 0.067 Uiso 1 1 calc R
C27 C -0.2040(5) 0.1134(5) 0.2697(5) 0.0677(19) Uani 1 1 d .
H27 H -0.2344 0.0816 0.2437 0.081 Uiso 1 1 calc R
C28 C 0.0526(4) 0.1610(3) 0.2333(3) 0.0353(12) Uani 1 1 d .
C29 C 0.1211(4) 0.1648(3) 0.2845(3) 0.0371(12) Uani 1 1 d .
H29 H 0.0965 0.1737 0.3416 0.045 Uiso 1 1 calc R
C30 C 0.2265(4) 0.1550(3) 0.2495(3) 0.0340(11) Uani 1 1 d .
C31 C 0.2573(4) 0.1456(4) 0.1640(3) 0.0385(12) Uani 1 1 d .
H31 H 0.3267 0.1396 0.1384 0.046 Uiso 1 1 calc R
C32 C 0.1838(4) 0.1450(3) 0.1154(3) 0.0365(12) Uani 1 1 d .
C33 C 0.3322(5) 0.1159(5) -0.1106(4) 0.0610(17) Uani 1 1 d .
H33 H 0.4019 0.1039 -0.1393 0.073 Uiso 1 1 calc R
C34 C 0.3143(5) 0.1178(4) -0.0236(4) 0.0508(14) Uani 1 1 d .
H34 H 0.3716 0.1061 0.0046 0.061 Uiso 1 1 calc R
C35 C 0.2122(4) 0.1369(4) 0.0218(3) 0.0406(13) Uani 1 1 d .
C36 C 0.1322(5) 0.1492(5) -0.0243(4) 0.0576(16) Uani 1 1 d .
H36 H 0.0621 0.1599 0.0029 0.069 Uiso 1 1 calc R
C37 C 0.1582(6) 0.1453(5) -0.1118(4) 0.0649(18) Uani 1 1 d .
H37 H 0.1033 0.1540 -0.1416 0.078 Uiso 1 1 calc R
C38 C 0.3062(4) 0.1453(3) 0.3038(3) 0.0328(11) Uani 1 1 d .
C39 C 0.4007(4) 0.0538(4) 0.3036(4) 0.0477(14) Uani 1 1 d .
H39 H 0.4108 0.0049 0.2689 0.057 Uiso 1 1 calc R
C40 C 0.4782(5) 0.0351(4) 0.3534(4) 0.0577(16) Uani 1 1 d .
H40 H 0.5401 -0.0254 0.3511 0.069 Uiso 1 1 calc R
C41 C 0.4651(5) 0.1037(5) 0.4054(4) 0.0648(18) Uani 1 1 d .
H41 H 0.5172 0.0898 0.4396 0.078 Uiso 1 1 calc R
C42 C 0.3741(5) 0.1949(4) 0.4080(4) 0.0529(15) Uani 1 1 d .
H42 H 0.3658 0.2419 0.4439 0.064 Uiso 1 1 calc R
C43 C 0.2946(4) 0.2168(4) 0.3574(3) 0.0351(11) Uani 1 1 d .
C44 C 0.2049(4) 0.3213(4) 0.3566(3) 0.0327(11) Uani 1 1 d .
C45 C 0.0104(7) 0.5651(5) -0.1935(5) 0.115(4) Uani 1 1 d .
H45 H -0.0444 0.6238 -0.2146 0.138 Uiso 1 1 calc R
C46 C 0.0489(7) 0.5716(5) -0.1237(5) 0.115(4) Uani 1 1 d .
H46 H 0.0199 0.6328 -0.0991 0.139 Uiso 1 1 calc R
C47 C 0.1298(4) 0.4878(4) -0.0906(3) 0.0361(12) Uani 1 1 d .
C48 C 0.1635(5) 0.4028(4) -0.1298(4) 0.0594(17) Uani 1 1 d .
H48 H 0.2178 0.3427 -0.1099 0.071 Uiso 1 1 calc R
C49 C 0.1189(5) 0.4029(4) -0.1992(4) 0.0585(17) Uani 1 1 d .
H49 H 0.1438 0.3418 -0.2233 0.070 Uiso 1 1 calc R
C50 C 0.1781(4) 0.4927(3) -0.0185(3) 0.0327(11) Uani 1 1 d .
C51 C 0.1473(4) 0.5847(4) 0.0143(3) 0.0365(12) Uani 1 1 d .
H51 H 0.0919 0.6434 -0.0061 0.044 Uiso 1 1 calc R
C52 C 0.1985(4) 0.5899(3) 0.0772(3) 0.0326(11) Uani 1 1 d .
C53 C 0.2778(4) 0.4984(3) 0.1073(3) 0.0343(11) Uani 1 1 d .
H53 H 0.3112 0.4970 0.1521 0.041 Uiso 1 1 calc R
C54 C 0.3067(4) 0.4090(4) 0.0699(3) 0.0335(11) Uani 1 1 d .
C55 C 0.5545(5) 0.1665(5) 0.0531(5) 0.0666(18) Uani 1 1 d .
H55 H 0.5938 0.1220 0.0122 0.080 Uiso 1 1 calc R
C56 C 0.4631(4) 0.2484(4) 0.0326(4) 0.0510(15) Uani 1 1 d .
H56 H 0.4427 0.2587 -0.0207 0.061 Uiso 1 1 calc R
C57 C 0.4015(4) 0.3154(4) 0.0921(3) 0.0366(12) Uani 1 1 d .
C58 C 0.4372(4) 0.2954(4) 0.1691(4) 0.0464(14) Uani 1 1 d .
H58 H 0.3985 0.3378 0.2116 0.056 Uiso 1 1 calc R
C59 C 0.5333(5) 0.2098(5) 0.1826(4) 0.0626(18) Uani 1 1 d .
H59 H 0.5569 0.1979 0.2348 0.075 Uiso 1 1 calc R
C60 C 0.1748(4) 0.6926(3) 0.1029(3) 0.0330(11) Uani 1 1 d .
C61 C 0.2005(4) 0.7626(4) 0.0403(3) 0.0487(14) Uani 1 1 d .
H61 H 0.2331 0.7430 -0.0135 0.058 Uiso 1 1 calc R
C62 C 0.1787(5) 0.8610(4) 0.0563(4) 0.0560(16) Uani 1 1 d .
H62 H 0.1968 0.9071 0.0137 0.067 Uiso 1 1 calc R
C63 C 0.1303(5) 0.8902(4) 0.1350(4) 0.0551(16) Uani 1 1 d .
H63 H 0.1161 0.9563 0.1461 0.066 Uiso 1 1 calc R
C64 C 0.1023(4) 0.8228(4) 0.1981(3) 0.0435(13) Uani 1 1 d .
H64 H 0.0666 0.8446 0.2508 0.052 Uiso 1 1 calc R
C65 C 0.1270(4) 0.7219(3) 0.1840(3) 0.0322(11) Uani 1 1 d .
C66 C 0.0939(4) 0.6512(4) 0.2536(3) 0.0322(11) Uani 1 1 d .
O7 O -0.1490(3) 0.6073(3) 0.4075(2) 0.0410(8) Uani 1 1 d D
H7A H -0.174(4) 0.666(2) 0.380(3) 0.049 Uiso 1 1 d D
H7B H -0.173(4) 0.620(4) 0.4568(16) 0.049 Uiso 1 1 d D
O8 O 0.7713(4) 0.8136(3) 0.3329(3) 0.0851(15) Uani 1 1 d .
O9 O 0.6012(8) 0.1288(7) 0.8340(6) 0.085(3) Uani 0.50 1 d P

loop_
_atom_site_aniso_label
_atom_site_aniso_U_11
_atom_site_aniso_U_22
_atom_site_aniso_U_33
_atom_site_aniso_U_23
_atom_site_aniso_U_13
_atom_site_aniso_U_12
Yb1 0.04033(14) 0.02694(12) 0.02642(12) -0.00474(8) -0.00899(9) -0.01265(9)
N1 0.080(4) 0.062(4) 0.080(4) 0.024(3) -0.043(4) -0.032(3)
N2 0.044(3) 0.044(3) 0.042(3) 0.001(2) -0.009(2) -0.020(2)
N3 0.084(4) 0.085(4) 0.062(4) -0.020(3) 0.026(3) -0.041(4)
N4 0.045(3) 0.083(4) 0.080(4) -0.017(3) 0.000(3) -0.025(3)
N5 0.044(3) 0.032(2) 0.038(3) -0.0093(19) -0.006(2) -0.013(2)
N6 0.078(4) 0.053(3) 0.043(3) -0.010(2) -0.010(3) -0.008(3)
N7 0.063(3) 0.032(2) 0.035(2) -0.0033(19) -0.024(2) -0.018(2)
N8 0.043(2) 0.025(2) 0.037(2) -0.0041(18) -0.012(2) -0.0093(19)
N9 0.056(3) 0.050(3) 0.096(5) -0.004(3) -0.023(3) -0.005(3)
O1 0.054(2) 0.042(2) 0.0256(19) -0.0080(15) 0.0043(17) -0.0204(17)
O2 0.055(2) 0.0299(18) 0.046(2) -0.0090(16) -0.0186(18) -0.0153(17)
O3 0.046(2) 0.0287(18) 0.0292(18) -0.0070(14) -0.0114(16) -0.0053(15)
O4 0.051(2) 0.040(2) 0.0302(19) -0.0123(16) -0.0122(17) -0.0107(17)
O5 0.046(2) 0.035(2) 0.039(2) -0.0011(16) -0.0036(17) -0.0136(17)
O6 0.044(2) 0.038(2) 0.040(2) -0.0050(16) -0.0011(18) -0.0145(17)
C1 0.078(5) 0.075(5) 0.050(4) 0.016(4) -0.020(4) -0.034(4)
C2 0.061(4) 0.052(4) 0.052(4) 0.006(3) -0.021(3) -0.018(3)
C3 0.040(3) 0.047(3) 0.050(3) 0.005(3) -0.014(3) -0.026(3)
C4 0.044(3) 0.043(3) 0.061(4) 0.008(3) -0.011(3) -0.017(3)
C5 0.069(4) 0.053(4) 0.084(5) 0.014(4) -0.029(4) -0.028(3)
C6 0.034(3) 0.044(3) 0.040(3) 0.000(2) -0.012(2) -0.019(3)
C7 0.044(3) 0.045(3) 0.036(3) -0.003(2) -0.007(2) -0.024(3)
C8 0.037(3) 0.040(3) 0.036(3) -0.004(2) -0.006(2) -0.019(2)
C9 0.045(3) 0.044(3) 0.034(3) 0.003(2) -0.010(2) -0.023(3)
C10 0.034(3) 0.047(3) 0.042(3) -0.008(3) -0.005(2) -0.022(3)
C11 0.077(5) 0.074(5) 0.049(4) -0.008(3) 0.003(4) -0.042(4)
C12 0.058(4) 0.062(4) 0.046(4) -0.008(3) 0.004(3) -0.031(3)
C13 0.046(3) 0.051(3) 0.042(3) -0.009(3) -0.001(3) -0.027(3)
C14 0.054(4) 0.070(5) 0.062(4) 0.000(3) -0.003(3) -0.008(3)
C15 0.069(5) 0.075(5) 0.076(5) -0.017(4) 0.019(4) -0.014(4)
C16 0.047(3) 0.033(3) 0.025(3) -0.002(2) -0.006(2) -0.021(2)
C17 0.058(4) 0.038(3) 0.044(3) 0.002(2) -0.009(3) -0.028(3)
C18 0.081(5) 0.032(3) 0.052(4) 0.001(3) -0.015(3) -0.027(3)
C19 0.064(4) 0.027(3) 0.052(4) -0.005(3) -0.016(3) -0.004(3)
C20 0.048(3) 0.037(3) 0.035(3) -0.009(2) -0.005(3) -0.009(3)
C21 0.042(3) 0.028(3) 0.024(2) -0.005(2) -0.009(2) -0.013(2)
C22 0.024(2) 0.030(3) 0.037(3) -0.006(2) -0.003(2) -0.011(2)
C23 0.047(4) 0.083(5) 0.055(4) -0.015(3) -0.004(3) -0.024(3)
C24 0.046(3) 0.057(4) 0.047(3) -0.014(3) -0.010(3) -0.019(3)
C25 0.039(3) 0.032(3) 0.044(3) -0.003(2) -0.015(3) -0.010(2)
C26 0.047(3) 0.052(4) 0.071(4) -0.028(3) -0.016(3) -0.010(3)
C27 0.046(4) 0.068(4) 0.102(6) -0.022(4) -0.023(4) -0.024(3)
C28 0.043(3) 0.024(2) 0.038(3) -0.005(2) -0.008(2) -0.010(2)
C29 0.043(3) 0.030(3) 0.038(3) -0.008(2) -0.005(2) -0.012(2)
C30 0.041(3) 0.024(2) 0.037(3) -0.006(2) -0.010(2) -0.011(2)
C31 0.044(3) 0.034(3) 0.041(3) -0.005(2) -0.007(3) -0.018(2)
C32 0.049(3) 0.024(3) 0.034(3) -0.003(2) -0.010(3) -0.010(2)
C33 0.063(4) 0.063(4) 0.044(4) -0.010(3) -0.001(3) -0.013(3)
C34 0.052(4) 0.049(3) 0.047(4) -0.013(3) -0.008(3) -0.012(3)
C35 0.057(4) 0.029(3) 0.035(3) -0.006(2) -0.011(3) -0.014(3)
C36 0.056(4) 0.069(4) 0.048(4) -0.010(3) -0.013(3) -0.021(3)
C37 0.074(5) 0.073(5) 0.046(4) -0.008(3) -0.021(4) -0.021(4)
C38 0.040(3) 0.026(3) 0.036(3) -0.001(2) -0.009(2) -0.016(2)
C39 0.054(4) 0.035(3) 0.056(4) -0.010(3) -0.015(3) -0.013(3)
C40 0.046(4) 0.039(3) 0.077(5) -0.011(3) -0.022(3) 0.002(3)
C41 0.058(4) 0.053(4) 0.079(5) -0.005(3) -0.040(4) -0.005(3)
C42 0.058(4) 0.046(3) 0.059(4) -0.012(3) -0.027(3) -0.012(3)
C43 0.038(3) 0.035(3) 0.033(3) -0.002(2) -0.008(2) -0.014(2)
C44 0.040(3) 0.035(3) 0.027(3) -0.005(2) -0.006(2) -0.017(2)
C45 0.154(8) 0.042(4) 0.148(8) -0.034(4) -0.132(7) 0.026(4)
C46 0.153(8) 0.041(4) 0.148(8) -0.052(4) -0.118(7) 0.030(4)
C47 0.048(3) 0.031(3) 0.031(3) -0.005(2) -0.012(2) -0.013(2)
C48 0.075(4) 0.037(3) 0.052(4) -0.015(3) -0.036(3) 0.009(3)
C49 0.082(4) 0.033(3) 0.053(4) -0.020(3) -0.040(3) 0.005(3)
C50 0.037(3) 0.030(3) 0.033(3) -0.009(2) -0.009(2) -0.011(2)
C51 0.041(3) 0.032(3) 0.036(3) -0.007(2) -0.010(2) -0.010(2)
C52 0.038(3) 0.030(3) 0.029(3) -0.008(2) -0.002(2) -0.011(2)
C53 0.039(3) 0.030(3) 0.035(3) -0.006(2) -0.012(2) -0.011(2)
C54 0.039(3) 0.032(3) 0.031(3) -0.004(2) -0.010(2) -0.012(2)
C55 0.060(4) 0.044(4) 0.081(5) -0.016(3) -0.003(4) -0.006(3)
C56 0.054(4) 0.031(3) 0.067(4) -0.007(3) -0.016(3) -0.011(3)
C57 0.037(3) 0.025(3) 0.047(3) 0.000(2) -0.013(2) -0.010(2)
C58 0.050(3) 0.039(3) 0.050(3) -0.001(3) -0.014(3) -0.015(3)
C59 0.057(4) 0.056(4) 0.073(5) 0.016(4) -0.039(4) -0.016(3)
C60 0.039(3) 0.023(2) 0.036(3) -0.006(2) -0.008(2) -0.010(2)
C61 0.062(4) 0.037(3) 0.041(3) -0.006(3) 0.003(3) -0.017(3)
C62 0.068(4) 0.034(3) 0.059(4) 0.002(3) 0.006(3) -0.024(3)
C63 0.060(4) 0.035(3) 0.071(4) -0.018(3) 0.007(3) -0.022(3)
C64 0.057(3) 0.036(3) 0.040(3) -0.016(2) 0.002(3) -0.020(3)
C65 0.033(3) 0.029(3) 0.037(3) -0.009(2) -0.004(2) -0.013(2)
C66 0.044(3) 0.029(3) 0.028(3) -0.008(2) -0.009(2) -0.016(2)
O7 0.047(2) 0.044(2) 0.0258(19) -0.0024(17) -0.0088(17) -0.0116(18)
O8 0.102(4) 0.068(3) 0.052(3) -0.005(2) -0.014(3) -0.001(3)
O9 0.105(8) 0.079(7) 0.064(6) 0.005(5) -0.049(6) -0.017(6)

loop_
_atom_type_symbol
_atom_type_description
_atom_type_scat_dispersion_real
_atom_type_scat_dispersion_imag
_atom_type_scat_source
C C 0.0033 0.0016 'International Tables Vol C Tables 4.2.6.8 and 6.1.1.4'
H H 0.0000 0.0000 'International Tables Vol C Tables 4.2.6.8 and 6.1.1.4'
N N 0.0061 0.0033 'International Tables Vol C Tables 4.2.6.8 and 6.1.1.4'
O O 0.0106 0.0060 'International Tables Vol C Tables 4.2.6.8 and 6.1.1.4'
Yb Yb -0.3850 5.5486 'International Tables Vol C Tables 4.2.6.8 and 6.1.1.4'

loop_
_geom_angle_atom_site_label_1
_geom_angle_atom_site_label_2
_geom_angle_atom_site_label_3
_geom_angle
_geom_angle_site_symmetry_1
_geom_angle_site_symmetry_3
O2 Yb1 O5 89.52(12) 2_566 .
O2 Yb1 O7 80.89(12) 2_566 .
O5 Yb1 O7 128.64(12) . .
O2 Yb1 O1 111.73(12) 2_566 .
O5 Yb1 O1 148.18(12) . .
O7 Yb1 O1 79.68(12) . .
O2 Yb1 O4 74.90(11) 2_566 .
O5 Yb1 O4 86.95(12) . .
O7 Yb1 O4 136.64(12) . .
O1 Yb1 O4 76.76(12) . .
O2 Yb1 O3 127.11(11) 2_566 .
O5 Yb1 O3 74.98(11) . .
O7 Yb1 O3 146.67(12) . .
O1 Yb1 O3 73.30(11) . .
O4 Yb1 O3 54.43(10) . .
O2 Yb1 O6 82.38(11) 2_566 .
O5 Yb1 O6 54.86(11) . .
O7 Yb1 O6 73.84(12) . .
O1 Yb1 O6 147.59(12) . .
O4 Yb1 O6 135.63(12) . .
O3 Yb1 O6 122.40(11) . .
O2 Yb1 N7 155.87(13) 2_566 2_565
O5 Yb1 N7 88.41(13) . 2_565
O7 Yb1 N7 81.70(13) . 2_565
O1 Yb1 N7 81.25(12) . 2_565
O4 Yb1 N7 128.95(12) . 2_565
O3 Yb1 N7 75.31(12) . 2_565
O6 Yb1 N7 76.80(12) . 2_565
O2 Yb1 O2 65.76(12) 2_566 .
O5 Yb1 O2 150.61(10) . .
O7 Yb1 O2 65.42(10) . .
O1 Yb1 O2 46.61(10) . .
O4 Yb1 O2 71.92(10) . .
O3 Yb1 O2 106.58(10) . .
O6 Yb1 O2 130.99(10) . .
N7 Yb1 O2 120.70(12) 2_565 .
C5 N1 C1 115.6(6) . .
C10 N2 C6 117.8(4) . .
C15 N3 C11 116.4(6) . .
C23 N4 C27 115.1(5) . .
C28 N5 C32 118.9(4) . .
C37 N6 C33 116.1(5) . .
C49 N7 C45 115.2(5) . .
C49 N7 Yb1 125.5(3) . 2_565
C45 N7 Yb1 119.3(4) . 2_565
C54 N8 C50 117.4(4) . .
C59 N9 C55 115.0(5) . .
C22 O1 Yb1 110.4(3) . .
C22 O2 Yb1 159.3(3) . 2_566
C22 O2 Yb1 79.1(3) . .
Yb1 O2 Yb1 114.24(12) 2_566 .
C44 O3 Yb1 92.7(3) . .
C44 O4 Yb1 92.8(3) . .
C66 O5 Yb1 93.7(3) . .
C66 O6 Yb1 89.5(3) . .
N1 C1 C2 124.3(6) . .
N1 C1 H1 117.9 . .
C2 C1 H1 117.9 . .
C1 C2 C3 118.8(6) . .
C1 C2 H2 120.6 . .
C3 C2 H2 120.6 . .
C2 C3 C4 117.4(5) . .
C2 C3 C6 122.1(5) . .
C4 C3 C6 120.5(5) . .
C5 C4 C3 119.1(6) . .
C5 C4 H4 120.5 . .
C3 C4 H4 120.5 . .
N1 C5 C4 124.7(7) . .
N1 C5 H5 117.6 . .
C4 C5 H5 117.6 . .
N2 C6 C7 122.8(5) . .
N2 C6 C3 114.3(5) . .
C7 C6 C3 122.9(5) . .
C8 C7 C6 119.4(5) . .
C8 C7 H7 120.3 . .
C6 C7 H7 120.3 . .
C7 C8 C9 118.0(5) . .
C7 C8 C16 123.5(5) . .
C9 C8 C16 118.5(4) . .
C8 C9 C10 119.8(5) . .
C8 C9 H9 120.1 . .
C10 C9 H9 120.1 . .
N2 C10 C9 122.3(5) . .
N2 C10 C13 115.7(5) . .
C9 C10 C13 122.0(5) . .
N3 C11 C12 123.5(6) . .
N3 C11 H11 118.3 . .
C12 C11 H11 118.3 . .
C13 C12 C11 119.4(6) . .
C13 C12 H12 120.3 . .
C11 C12 H12 120.3 . .
C14 C13 C12 117.1(6) . .
C14 C13 C10 120.6(5) . .
C12 C13 C10 122.2(5) . .
C13 C14 C15 118.8(6) . .
C13 C14 H14 120.6 . .
C15 C14 H14 120.6 . .
N3 C15 C14 124.9(7) . .
N3 C15 H15 117.6 . .
C14 C15 H15 117.6 . .
C17 C16 C21 117.7(4) . .
C17 C16 C8 120.7(4) . .
C21 C16 C8 121.5(4) . .
C18 C17 C16 120.8(5) . .
C18 C17 H17 119.6 . .
C16 C17 H17 119.6 . .
C19 C18 C17 121.0(5) . .
C19 C18 H18 119.5 . .
C17 C18 H18 119.5 . .
C18 C19 C20 119.5(5) . .
C18 C19 H19 120.3 . .
C20 C19 H19 120.3 . .
C19 C20 C21 120.5(5) . .
C19 C20 H20 119.8 . .
C21 C20 H20 119.8 . .
C20 C21 C16 120.5(4) . .
C20 C21 C22 117.6(4) . .
C16 C21 C22 121.9(4) . .
O2 C22 O1 122.6(4) . .
O2 C22 C21 120.2(4) . .
O1 C22 C21 117.2(4) . .
N4 C23 C24 125.5(6) . .
N4 C23 H23 117.2 . .
C24 C23 H23 117.2 . .
C23 C24 C25 119.4(5) . .
C23 C24 H24 120.3 . .
C25 C24 H24 120.3 . .
C24 C25 C26 116.6(5) . .
C24 C25 C28 122.8(5) . .
C26 C25 C28 120.6(5) . .
C25 C26 C27 118.8(6) . .
C25 C26 H26 120.6 . .
C27 C26 H26 120.6 . .
N4 C27 C26 124.4(6) . .
N4 C27 H27 117.8 . .
C26 C27 H27 117.8 . .
N5 C28 C29 122.0(5) . .
N5 C28 C25 116.3(4) . .
C29 C28 C25 121.6(5) . .
C30 C29 C28 119.7(5) . .
C30 C29 H29 120.2 . .
C28 C29 H29 120.2 . .
C31 C30 C29 117.6(4) . .
C31 C30 C38 120.8(4) . .
C29 C30 C38 121.3(4) . .
C30 C31 C32 120.0(5) . .
C30 C31 H31 120.0 . .
C32 C31 H31 120.0 . .
N5 C32 C31 121.7(5) . .
N5 C32 C35 115.9(4) . .
C31 C32 C35 122.4(5) . .
N6 C33 C34 123.5(6) . .
N6 C33 H33 118.2 . .
C34 C33 H33 118.2 . .
C35 C34 C33 120.5(6) . .
C35 C34 H34 119.7 . .
C33 C34 H34 119.7 . .
C34 C35 C36 116.2(5) . .
C34 C35 C32 124.4(5) . .
C36 C35 C32 119.4(5) . .
C35 C36 C37 119.1(6) . .
C35 C36 H36 120.4 . .
C37 C36 H36 120.4 . .
N6 C37 C36 124.5(6) . .
N6 C37 H37 117.8 . .
C36 C37 H37 117.8 . .
C43 C38 C39 116.9(4) . .
C43 C38 C30 126.3(4) . .
C39 C38 C30 116.8(4) . .
C40 C39 C38 121.8(5) . .
C40 C39 H39 119.1 . .
C38 C39 H39 119.1 . .
C41 C40 C39 120.5(5) . .
C41 C40 H40 119.7 . .
C39 C40 H40 119.7 . .
C40 C41 C42 120.1(6) . .
C40 C41 H41 119.9 . .
C42 C41 H41 119.9 . .
C41 C42 C43 120.7(5) . .
C41 C42 H42 119.6 . .
C43 C42 H42 119.6 . .
C42 C43 C38 119.9(5) . .
C42 C43 C44 117.7(4) . .
C38 C43 C44 122.2(4) . .
O3 C44 O4 119.8(4) . .
O3 C44 C43 120.2(4) . .
O4 C44 C43 120.0(4) . .
N7 C45 C46 125.0(5) . .
N7 C45 H45 117.5 . .
C46 C45 H45 117.5 . .
C47 C46 C45 119.8(6) . .
C47 C46 H46 120.1 . .
C45 C46 H46 120.1 . .
C48 C47 C46 114.9(5) . .
C48 C47 C50 123.3(4) . .
C46 C47 C50 121.8(5) . .
C47 C48 C49 121.4(5) . .
C47 C48 H48 119.3 . .
C49 C48 H48 119.3 . .
N7 C49 C48 123.6(5) . .
N7 C49 H49 118.2 . .
C48 C49 H49 118.2 . .
N8 C50 C51 122.7(4) . .
N8 C50 C47 116.2(4) . .
C51 C50 C47 120.9(4) . .
C52 C51 C50 120.3(4) . .
C52 C51 H51 119.8 . .
C50 C51 H51 119.8 . .
C51 C52 C53 116.9(4) . .
C51 C52 C60 119.2(4) . .
C53 C52 C60 123.5(4) . .
C52 C53 C54 119.7(4) . .
C52 C53 H53 120.2 . .
C54 C53 H53 120.2 . .
N8 C54 C53 122.8(4) . .
N8 C54 C57 116.6(4) . .
C53 C54 C57 120.3(4) . .
N9 C55 C56 125.5(6) . .
N9 C55 H55 117.2 . .
C56 C55 H55 117.2 . .
C55 C56 C57 119.1(6) . .
C55 C56 H56 120.5 . .
C57 C56 H56 120.5 . .
C58 C57 C56 117.1(5) . .
C58 C57 C54 122.2(5) . .
C56 C57 C54 120.5(5) . .
C57 C58 C59 118.8(6) . .
C57 C58 H58 120.6 . .
C59 C58 H58 120.6 . .
N9 C59 C58 124.5(6) . .
N9 C59 H59 117.7 . .
C58 C59 H59 117.7 . .
C61 C60 C65 119.2(4) . .
C61 C60 C52 116.3(4) . .
C65 C60 C52 124.4(4) . .
C62 C61 C60 121.2(5) . .
C62 C61 H61 119.4 . .
C60 C61 H61 119.4 . .
C63 C62 C61 119.6(5) . .
C63 C62 H62 120.2 . .
C61 C62 H62 120.2 . .
C62 C63 C64 120.5(5) . .
C62 C63 H63 119.8 . .
C64 C63 H63 119.8 . .
C63 C64 C65 120.7(5) . .
C63 C64 H64 119.6 . .
C65 C64 H64 119.6 . .
C64 C65 C60 118.7(4) . .
C64 C65 C66 119.3(4) . .
C60 C65 C66 121.8(4) . .
O6 C66 O5 121.0(4) . .
O6 C66 C65 119.4(4) . .
O5 C66 C65 119.6(4) . .
Yb1 O7 H7A 115(4) . .
Yb1 O7 H7B 124(4) . .
H7A O7 H7B 101(5) . .

loop_
_geom_bond_atom_site_label_1
_geom_bond_atom_site_label_2
_geom_bond_distance
_geom_bond_site_symmetry_2
Yb1 O2 2.231(3) 2_566
Yb1 O5 2.320(3) .
Yb1 O7 2.342(4) .
Yb1 O1 2.343(3) .
Yb1 O4 2.374(3) .
Yb1 O3 2.390(3) .
Yb1 O6 2.416(3) .
Yb1 N7 2.481(4) 2_565
Yb1 O2 2.998(3) .
N1 C5 1.335(8) .
N1 C1 1.338(8) .
N2 C10 1.344(6) .
N2 C6 1.348(6) .
N3 C15 1.317(9) .
N3 C11 1.322(8) .
N4 C23 1.319(8) .
N4 C27 1.328(8) .
N5 C28 1.335(6) .
N5 C32 1.341(6) .
N6 C37 1.318(8) .
N6 C33 1.330(7) .
N7 C49 1.294(6) .
N7 C45 1.300(7) .
N7 Yb1 2.481(4) 2_565
N8 C54 1.336(6) .
N8 C50 1.348(6) .
N9 C59 1.313(8) .
N9 C55 1.328(8) .
O1 C22 1.259(5) .
O2 C22 1.246(5) .
O2 Yb1 2.231(3) 2_566
O3 C44 1.247(5) .
O4 C44 1.272(5) .
O5 C66 1.257(5) .
O6 C66 1.251(6) .
C1 C2 1.383(8) .
C1 H1 0.9300 .
C2 C3 1.385(8) .
C2 H2 0.9300 .
C3 C4 1.393(7) .
C3 C6 1.493(7) .
C4 C5 1.365(8) .
C4 H4 0.9300 .
C5 H5 0.9300 .
C6 C7 1.387(7) .
C7 C8 1.383(6) .
C7 H7 0.9300 .
C8 C9 1.385(7) .
C8 C16 1.482(7) .
C9 C10 1.391(7) .
C9 H9 0.9300 .
C10 C13 1.495(7) .
C11 C12 1.393(8) .
C11 H11 0.9300 .
C12 C13 1.388(7) .
C12 H12 0.9300 .
C13 C14 1.374(8) .
C14 C15 1.388(9) .
C14 H14 0.9300 .
C15 H15 0.9300 .
C16 C17 1.399(6) .
C16 C21 1.402(6) .
C17 C18 1.379(7) .
C17 H17 0.9300 .
C18 C19 1.373(8) .
C18 H18 0.9300 .
C19 C20 1.375(7) .
C19 H19 0.9300 .
C20 C21 1.393(6) .
C20 H20 0.9300 .
C21 C22 1.507(6) .
C23 C24 1.367(7) .
C23 H23 0.9300 .
C24 C25 1.381(7) .
C24 H24 0.9300 .
C25 C26 1.388(7) .
C25 C28 1.480(7) .
C26 C27 1.393(8) .
C26 H26 0.9300 .
C27 H27 0.9300 .
C28 C29 1.400(7) .
C29 C30 1.394(7) .
C29 H29 0.9300 .
C30 C31 1.375(7) .
C30 C38 1.490(6) .
C31 C32 1.407(6) .
C31 H31 0.9300 .
C32 C35 1.499(7) .
C33 C34 1.382(8) .
C33 H33 0.9300 .
C34 C35 1.378(7) .
C34 H34 0.9300 .
C35 C36 1.388(7) .
C36 C37 1.394(8) .
C36 H36 0.9300 .
C37 H37 0.9300 .
C38 C43 1.407(6) .
C38 C39 1.413(7) .
C39 C40 1.375(7) .
C39 H39 0.9300 .
C40 C41 1.348(8) .
C40 H40 0.9300 .
C41 C42 1.385(7) .
C41 H41 0.9300 .
C42 C43 1.397(7) .
C42 H42 0.9300 .
C43 C44 1.494(7) .
C45 C46 1.379(8) .
C45 H45 0.9300 .
C46 C47 1.366(7) .
C46 H46 0.9300 .
C47 C48 1.345(7) .
C47 C50 1.484(6) .
C48 C49 1.388(7) .
C48 H48 0.9300 .
C49 H49 0.9300 .
C50 C51 1.383(6) .
C51 C52 1.381(6) .
C51 H51 0.9300 .
C52 C53 1.394(6) .
C52 C60 1.493(6) .
C53 C54 1.394(6) .
C53 H53 0.9300 .
C54 C57 1.481(6) .
C55 C56 1.368(8) .
C55 H55 0.9300 .
C56 C57 1.381(7) .
C56 H56 0.9300 .
C57 C58 1.373(7) .
C58 C59 1.404(7) .
C58 H58 0.9300 .
C59 H59 0.9300 .
C60 C61 1.383(7) .
C60 C65 1.398(6) .
C61 C62 1.381(7) .
C61 H61 0.9300 .
C62 C63 1.363(8) .
C62 H62 0.9300 .
C63 C64 1.375(7) .
C63 H63 0.9300 .
C64 C65 1.395(6) .
C64 H64 0.9300 .
C65 C66 1.494(6) .
O7 H7A 0.842(19) .
O7 H7B 0.823(19) .

loop_
_geom_torsion_atom_site_label_1
_geom_torsion_atom_site_label_2
_geom_torsion_atom_site_label_3
_geom_torsion_atom_site_label_4
_geom_torsion
_geom_torsion_site_symmetry_1
_geom_torsion_site_symmetry_4
O2 Yb1 O1 C22 3.2(3) 2_566 .
O5 Yb1 O1 C22 131.9(3) . .
O7 Yb1 O1 C22 -72.5(3) . .
O4 Yb1 O1 C22 70.8(3) . .
O3 Yb1 O1 C22 127.2(3) . .
O6 Yb1 O1 C22 -108.0(3) . .
N7 Yb1 O1 C22 -155.6(3) 2_565 .
O2 Yb1 O1 C22 -6.7(3) . .
O2 Yb1 O2 C22 -163.4(3) 2_566 .
O5 Yb1 O2 C22 -128.3(3) . .
O7 Yb1 O2 C22 105.7(3) . .
O1 Yb1 O2 C22 6.5(3) . .
O4 Yb1 O2 C22 -82.2(3) . .
O3 Yb1 O2 C22 -39.6(3) . .
O6 Yb1 O2 C22 142.3(3) . .
N7 Yb1 O2 C22 42.9(3) 2_565 .
O2 Yb1 O2 Yb1 0.0 2_566 2_566
O5 Yb1 O2 Yb1 35.1(3) . 2_566
O7 Yb1 O2 Yb1 -90.86(16) . 2_566
O1 Yb1 O2 Yb1 169.9(2) . 2_566
O4 Yb1 O2 Yb1 81.17(14) . 2_566
O3 Yb1 O2 Yb1 123.80(14) . 2_566
O6 Yb1 O2 Yb1 -54.27(19) . 2_566
N7 Yb1 O2 Yb1 -153.72(14) 2_565 2_566
O2 Yb1 O3 C44 22.4(3) 2_566 .
O5 Yb1 O3 C44 100.1(3) . .
O7 Yb1 O3 C44 -119.7(3) . .
O1 Yb1 O3 C44 -82.5(3) . .
O4 Yb1 O3 C44 2.9(3) . .
O6 Yb1 O3 C44 128.9(3) . .
N7 Yb1 O3 C44 -167.6(3) 2_565 .
O2 Yb1 O3 C44 -49.4(3) . .
O2 Yb1 O4 C44 -166.9(3) 2_566 .
O5 Yb1 O4 C44 -76.5(3) . .
O7 Yb1 O4 C44 134.8(3) . .
O1 Yb1 O4 C44 75.9(3) . .
O3 Yb1 O4 C44 -2.9(3) . .
O6 Yb1 O4 C44 -105.0(3) . .
N7 Yb1 O4 C44 8.9(3) 2_565 .
O2 Yb1 O4 C44 124.2(3) . .
O2 Yb1 O5 C66 -86.4(3) 2_566 .
O7 Yb1 O5 C66 -8.5(3) . .
O1 Yb1 O5 C66 140.1(3) . .
O4 Yb1 O5 C66 -161.3(3) . .
O3 Yb1 O5 C66 144.8(3) . .
O6 Yb1 O5 C66 -5.4(3) . .
N7 Yb1 O5 C66 69.6(3) 2_565 .
O2 Yb1 O5 C66 -118.0(3) . .
O2 Yb1 O6 C66 100.2(3) 2_566 .
O5 Yb1 O6 C66 5.4(3) . .
O7 Yb1 O6 C66 -177.1(3) . .
O1 Yb1 O6 C66 -140.7(3) . .
O4 Yb1 O6 C66 41.0(3) . .
O3 Yb1 O6 C66 -29.3(3) . .
N7 Yb1 O6 C66 -92.1(3) 2_565 .
O2 Yb1 O6 C66 148.5(2) . .
C5 N1 C1 C2 2.4(10) . .
N1 C1 C2 C3 -0.2(10) . .
C1 C2 C3 C4 -1.3(8) . .
C1 C2 C3 C6 179.2(5) . .
C2 C3 C4 C5 0.6(8) . .
C6 C3 C4 C5 -179.9(5) . .
C1 N1 C5 C4 -3.2(9) . .
C3 C4 C5 N1 1.8(9) . .
C10 N2 C6 C7 -0.4(7) . .
C10 N2 C6 C3 179.5(4) . .
C2 C3 C6 N2 -169.6(5) . .
C4 C3 C6 N2 11.0(7) . .
C2 C3 C6 C7 10.4(8) . .
C4 C3 C6 C7 -169.1(5) . .
N2 C6 C7 C8 0.0(7) . .
C3 C6 C7 C8 -180.0(4) . .
C6 C7 C8 C9 1.0(7) . .
C6 C7 C8 C16 -178.5(4) . .
C7 C8 C9 C10 -1.4(7) . .
C16 C8 C9 C10 178.0(4) . .
C6 N2 C10 C9 0.0(7) . .
C6 N2 C10 C13 177.7(4) . .
C8 C9 C10 N2 1.0(7) . .
C8 C9 C10 C13 -176.7(4) . .
C15 N3 C11 C12 -0.3(10) . .
N3 C11 C12 C13 1.6(9) . .
C11 C12 C13 C14 -1.5(8) . .
C11 C12 C13 C10 174.7(5) . .
N2 C10 C13 C14 8.5(7) . .
C9 C10 C13 C14 -173.7(5) . .
N2 C10 C13 C12 -167.5(5) . .
C9 C10 C13 C12 10.3(7) . .
C12 C13 C14 C15 0.3(9) . .
C10 C13 C14 C15 -175.9(6) . .
C11 N3 C15 C14 -1.0(11) . .
C13 C14 C15 N3 1.0(12) . .
C7 C8 C16 C17 -132.6(5) . .
C9 C8 C16 C17 48.0(7) . .
C7 C8 C16 C21 48.6(7) . .
C9 C8 C16 C21 -130.9(5) . .
C21 C16 C17 C18 0.9(7) . .
C8 C16 C17 C18 -178.0(5) . .
C16 C17 C18 C19 0.3(8) . .
C17 C18 C19 C20 -1.1(9) . .
C18 C19 C20 C21 0.6(8) . .
C19 C20 C21 C16 0.6(7) . .
C19 C20 C21 C22 -178.8(5) . .
C17 C16 C21 C20 -1.3(7) . .
C8 C16 C21 C20 177.5(4) . .
C17 C16 C21 C22 178.1(4) . .
C8 C16 C21 C22 -3.1(7) . .
Yb1 O2 C22 O1 -142.8(7) 2_566 .
Yb1 O2 C22 O1 -10.4(4) . .
Yb1 O2 C22 C21 35.6(11) 2_566 .
Yb1 O2 C22 C21 168.0(4) . .
Yb1 O1 C22 O2 14.0(6) . .
Yb1 O1 C22 C21 -164.4(3) . .
C20 C21 C22 O2 -106.1(5) . .
C16 C21 C22 O2 74.5(6) . .
C20 C21 C22 O1 72.4(6) . .
C16 C21 C22 O1 -107.0(5) . .
C27 N4 C23 C24 -1.9(10) . .
N4 C23 C24 C25 0.3(10) . .
C23 C24 C25 C26 1.5(8) . .
C23 C24 C25 C28 -176.3(5) . .
C24 C25 C26 C27 -1.7(8) . .
C28 C25 C26 C27 176.2(5) . .
C23 N4 C27 C26 1.6(10) . .
C25 C26 C27 N4 0.1(10) . .
C32 N5 C28 C29 1.4(7) . .
C32 N5 C28 C25 -176.4(4) . .
C24 C25 C28 N5 -156.0(5) . .
C26 C25 C28 N5 26.2(7) . .
C24 C25 C28 C29 26.2(7) . .
C26 C25 C28 C29 -151.6(5) . .
N5 C28 C29 C30 -2.7(7) . .
C25 C28 C29 C30 175.0(4) . .
C28 C29 C30 C31 2.2(7) . .
C28 C29 C30 C38 -172.2(4) . .
C29 C30 C31 C32 -0.6(7) . .
C38 C30 C31 C32 173.8(4) . .
C28 N5 C32 C31 0.3(7) . .
C28 N5 C32 C35 -179.2(4) . .
C30 C31 C32 N5 -0.7(7) . .
C30 C31 C32 C35 178.8(4) . .
C37 N6 C33 C34 -0.9(9) . .
N6 C33 C34 C35 -1.2(9) . .
C33 C34 C35 C36 2.7(8) . .
C33 C34 C35 C32 -177.3(5) . .
N5 C32 C35 C34 -172.8(5) . .
C31 C32 C35 C34 7.7(7) . .
N5 C32 C35 C36 7.2(7) . .
C31 C32 C35 C36 -172.3(5) . .
C34 C35 C36 C37 -2.3(8) . .
C32 C35 C36 C37 177.7(5) . .
C33 N6 C37 C36 1.3(9) . .
C35 C36 C37 N6 0.3(10) . .
C31 C30 C38 C43 126.9(5) . .
C29 C30 C38 C43 -58.9(7) . .
C31 C30 C38 C39 -55.5(6) . .
C29 C30 C38 C39 118.7(5) . .
C43 C38 C39 C40 -0.1(8) . .
C30 C38 C39 C40 -177.9(5) . .
C38 C39 C40 C41 1.1(9) . .
C39 C40 C41 C42 -1.2(10) . .
C40 C41 C42 C43 0.3(10) . .
C41 C42 C43 C38 0.7(8) . .
C41 C42 C43 C44 -173.5(5) . .
C39 C38 C43 C42 -0.8(7) . .
C30 C38 C43 C42 176.8(5) . .
C39 C38 C43 C44 173.2(4) . .
C30 C38 C43 C44 -9.2(7) . .
Yb1 O3 C44 O4 -5.1(5) . .
Yb1 O3 C44 C43 176.4(4) . .
Yb1 O4 C44 O3 5.1(5) . .
Yb1 O4 C44 C43 -176.4(4) . .
C42 C43 C44 O3 152.9(5) . .
C38 C43 C44 O3 -21.2(7) . .
C42 C43 C44 O4 -25.5(7) . .
C38 C43 C44 O4 160.3(5) . .
C49 N7 C45 C46 1.7(14) . .
Yb1 N7 C45 C46 -177.8(8) 2_565 .
N7 C45 C46 C47 0.4(17) . .
C45 C46 C47 C48 -1.7(12) . .
C45 C46 C47 C50 176.6(8) . .
C46 C47 C48 C49 0.8(10) . .
C50 C47 C48 C49 -177.4(6) . .
C45 N7 C49 C48 -2.6(10) . .
Yb1 N7 C49 C48 176.9(5) 2_565 .
C47 C48 C49 N7 1.4(11) . .
C54 N8 C50 C51 1.3(7) . .
C54 N8 C50 C47 176.5(4) . .
C48 C47 C50 N8 -1.4(8) . .
C46 C47 C50 N8 -179.5(6) . .
C48 C47 C50 C51 173.9(5) . .
C46 C47 C50 C51 -4.2(9) . .
N8 C50 C51 C52 -0.3(8) . .
C47 C50 C51 C52 -175.2(4) . .
C50 C51 C52 C53 -2.5(7) . .
C50 C51 C52 C60 171.5(4) . .
C51 C52 C53 C54 4.1(7) . .
C60 C52 C53 C54 -169.6(5) . .
C50 N8 C54 C53 0.4(7) . .
C50 N8 C54 C57 -173.9(4) . .
C52 C53 C54 N8 -3.3(7) . .
C52 C53 C54 C57 170.8(4) . .
C59 N9 C55 C56 0.6(10) . .
N9 C55 C56 C57 -1.0(10) . .
C55 C56 C57 C58 0.4(8) . .
C55 C56 C57 C54 175.5(5) . .
N8 C54 C57 C58 -158.7(5) . .
C53 C54 C57 C58 26.9(7) . .
N8 C54 C57 C56 26.5(7) . .
C53 C54 C57 C56 -147.9(5) . .
C56 C57 C58 C59 0.5(7) . .
C54 C57 C58 C59 -174.5(5) . .
C55 N9 C59 C58 0.4(10) . .
C57 C58 C59 N9 -1.0(9) . .
C51 C52 C60 C61 -61.3(6) . .
C53 C52 C60 C61 112.3(6) . .
C51 C52 C60 C65 117.1(5) . .
C53 C52 C60 C65 -69.3(7) . .
C65 C60 C61 C62 -0.7(8) . .
C52 C60 C61 C62 177.7(5) . .
C60 C61 C62 C63 -0.4(9) . .
C61 C62 C63 C64 -0.6(9) . .
C62 C63 C64 C65 2.8(9) . .
C63 C64 C65 C60 -3.8(8) . .
C63 C64 C65 C66 -179.1(5) . .
C61 C60 C65 C64 2.8(7) . .
C52 C60 C65 C64 -175.5(4) . .
C61 C60 C65 C66 177.9(5) . .
C52 C60 C65 C66 -0.4(7) . .
Yb1 O6 C66 O5 -9.5(4) . .
Yb1 O6 C66 C65 170.3(4) . .
Yb1 O5 C66 O6 9.9(5) . .
Yb1 O5 C66 C65 -169.9(4) . .
C64 C65 C66 O6 47.7(6) . .
C60 C65 C66 O6 -127.4(5) . .
C64 C65 C66 O5 -132.5(5) . .
C60 C65 C66 O5 52.4(6) . .
